data_4089597
loop_
_publ_author_name
'Braunschweig, Holger'
'Maier, Jonathan'
'Radacki, Krzysztof'
'Wahler, Johannes'

_publ_section_title
;
 Ring Expansion of 7-Boranorbornadienes by Coordination with an
 N-Heterocyclic Carbene
;
_journal_issue 21
_journal_name_full Organometallics
_journal_page_first 6353
_journal_paper_doi 10.1021/om400708y
_journal_volume 32
_journal_year 2013
_chemical_formula_moiety 'C53 H43 B N2, 2(C6 H6)'
_chemical_formula_sum 'C65 H55 B N2'
_chemical_formula_weight 874.92
_space_group_IT_number 2
_space_group_name_Hall '-P 1'
_space_group_name_H-M_alt 'P -1'
_symmetry_cell_setting triclinic
_symmetry_space_group_name_Hall '-P 1'
_symmetry_space_group_name_H-M 'P -1'
_atom_sites_solution_hydrogens geom
_atom_sites_solution_primary direct
_atom_sites_solution_secondary difmap
_audit_creation_method SHELXL-97
_cell_angle_alpha 102.47(3)
_cell_angle_beta 95.65(2)
_cell_angle_gamma 103.66(3)
_cell_formula_units_Z 2
_cell_length_a 10.527(5)
_cell_length_b 10.611(6)
_cell_length_c 22.905(11)
_cell_measurement_reflns_used 9967
_cell_measurement_temperature 100(2)
_cell_measurement_theta_max 28.40
_cell_measurement_theta_min 2.45
_cell_volume 2397(2)
_computing_cell_refinement 'Saint+ ver. 8.18C (Bruker AXS)'
_computing_data_collection 'APEX2 ver. 2012.4-3 (Bruker AXS)'
_computing_data_reduction 'Saint+ ver. 8.18C (Bruker AXS)'
_computing_molecular_graphics 'XP ver. 5.1 (Bruker AXS, 1998)'
_computing_publication_material 'SHELXL-97 (Sheldrick, 2008)'
_computing_structure_refinement 'SHELXL-97 (Sheldrick, 2008)'
_computing_structure_solution 'SHELXS-97 (Sheldrick, 2008)'
_diffrn_ambient_temperature 100(2)
_diffrn_detector_area_resol_mean 8.333
_diffrn_measured_fraction_theta_full 0.997
_diffrn_measured_fraction_theta_max 0.997
_diffrn_measurement_device_type 'Bruker D8 Quest'
_diffrn_measurement_method '\f and \w scans'
_diffrn_radiation_monochromator 'multi-layer mirror'
_diffrn_radiation_source 'ImS micro-focus sealed X-ray tube'
_diffrn_radiation_type MoK\a
_diffrn_radiation_wavelength 0.71073
_diffrn_reflns_av_R_equivalents 0.0797
_diffrn_reflns_av_sigmaI/netI 0.0569
_diffrn_reflns_limit_h_max 12
_diffrn_reflns_limit_h_min -12
_diffrn_reflns_limit_k_max 13
_diffrn_reflns_limit_k_min -13
_diffrn_reflns_limit_l_max 28
_diffrn_reflns_limit_l_min -28
_diffrn_reflns_number 45642
_diffrn_reflns_theta_full 26.02
_diffrn_reflns_theta_max 26.02
_diffrn_reflns_theta_min 2.46
_exptl_absorpt_coefficient_mu 0.069
_exptl_absorpt_correction_T_max 0.7457
_exptl_absorpt_correction_T_min 0.6230
_exptl_absorpt_correction_type multi-scan
_exptl_absorpt_process_details 'Sadabs 2008/1 (Bruker 2008)'
_exptl_crystal_colour colourless
_exptl_crystal_density_diffrn 1.212
_exptl_crystal_density_method 'not measured'
_exptl_crystal_description plate
_exptl_crystal_F_000 928
_exptl_crystal_size_max 0.19
_exptl_crystal_size_mid 0.16
_exptl_crystal_size_min 0.04
_refine_diff_density_max 0.359
_refine_diff_density_min -0.326
_refine_diff_density_rms 0.060
_refine_ls_extinction_method none
_refine_ls_goodness_of_fit_ref 1.079
_refine_ls_hydrogen_treatment constr
_refine_ls_matrix_type full
_refine_ls_number_parameters 615
_refine_ls_number_reflns 9407
_refine_ls_number_restraints 0
_refine_ls_restrained_S_all 1.079
_refine_ls_R_factor_all 0.0965
_refine_ls_R_factor_gt 0.0671
_refine_ls_shift/su_max 0.001
_refine_ls_shift/su_mean 0.000
_refine_ls_structure_factor_coef Fsqd
_refine_ls_weighting_details 'calc w=1/[\s^2^(Fo^2^)+(0.0651P)^2^+1.7077P] where P=(Fo^2^+2Fc^2^)/3'
_refine_ls_weighting_scheme calc
_refine_ls_wR_factor_gt 0.1460
_refine_ls_wR_factor_ref 0.1588
_reflns_number_gt 7029
_reflns_number_total 9407
_reflns_threshold_expression >2sigma(I)
_cod_data_source_file om400708y_si_001.cif
_cod_data_source_block '[2(IMe)]'
_cod_depositor_comments
;
The following automatic conversions were performed:

data item '_symmetry_cell_setting' value 'Triclinic' was changed to
'triclinic' in accordance with the
/home/saulius/struct/COD-crude-data/automatic-downloads/DataCite-retrospective/ACS/depositions/lib/dictionaries/cif_core.dic
dictionary named 'cif_core.dic' version 2.4.2 last updated on
2011-04-26.

Automatic conversion script
Id: cif_fix_values 6909 2019-04-08 15:41:33Z antanas 
;
_cod_original_sg_symbol_H-M P-1
_cod_database_code 4089597

loop_
_symmetry_equiv_pos_as_xyz
'x, y, z'
'-x, -y, -z'

loop_
_atom_site_label
_atom_site_type_symbol
_atom_site_fract_x
_atom_site_fract_y
_atom_site_fract_z
_atom_site_U_iso_or_equiv
_atom_site_adp_type
_atom_site_occupancy
_atom_site_symmetry_multiplicity
_atom_site_calc_flag
_atom_site_refinement_flags
B1_1 B 1.1059(2) 0.0632(2) 0.74291(11) 0.0185(5) Uani 1 1 d .
C2_1 C 1.0976(2) 0.0015(2) 0.80747(9) 0.0184(5) Uani 1 1 d .
C3_1 C 0.9446(2) -0.0443(2) 0.80213(10) 0.0183(5) Uani 1 1 d .
C4_1 C 0.8930(2) -0.1013(2) 0.74421(10) 0.0184(5) Uani 1 1 d .
C5_1 C 1.0025(2) -0.0843(2) 0.70398(9) 0.0179(4) Uani 1 1 d .
C6_1 C 1.0890(2) -0.1729(2) 0.72260(10) 0.0189(5) Uani 1 1 d .
C7_1 C 1.1399(2) -0.1270(2) 0.78173(10) 0.0184(5) Uani 1 1 d .
C1_2 C 1.0617(2) 0.2048(2) 0.75817(9) 0.0186(5) Uani 1 1 d .
N2_2 N 1.14856(18) 0.32237(17) 0.79012(8) 0.0200(4) Uani 1 1 d .
C3_2 C 1.0845(2) 0.4200(2) 0.80447(10) 0.0237(5) Uani 1 1 d .
H3_2 H 1.1237 0.5097 0.8269 0.028 Uiso 1 1 calc R
C4_2 C 0.9567(2) 0.3665(2) 0.78117(10) 0.0235(5) Uani 1 1 d .
H4_2 H 0.8879 0.4105 0.7840 0.028 Uiso 1 1 calc R
N5_2 N 0.94428(18) 0.23573(17) 0.75245(8) 0.0199(4) Uani 1 1 d .
C6_2 C 1.2914(2) 0.3510(2) 0.80894(10) 0.0239(5) Uani 1 1 d .
H6A_2 H 1.3150 0.2675 0.8100 0.036 Uiso 1 1 calc R
H6B_2 H 1.3168 0.4124 0.8493 0.036 Uiso 1 1 calc R
H6C_2 H 1.3382 0.3924 0.7801 0.036 Uiso 1 1 calc R
C7_2 C 0.8179(2) 0.1526(2) 0.71765(11) 0.0266(5) Uani 1 1 d .
H7A_2 H 0.8277 0.0643 0.6982 0.040 Uiso 1 1 calc R
H7B_2 H 0.7893 0.1950 0.6865 0.040 Uiso 1 1 calc R
H7C_2 H 0.7517 0.1425 0.7447 0.040 Uiso 1 1 calc R
C1_3 C 1.2447(2) 0.0949(2) 0.71507(9) 0.0194(5) Uani 1 1 d .
C2_3 C 1.3520(2) 0.0441(2) 0.72651(11) 0.0237(5) Uani 1 1 d .
H2_3 H 1.3491 -0.0095 0.7549 0.028 Uiso 1 1 calc R
C3_3 C 1.4636(2) 0.0680(2) 0.69843(12) 0.0315(6) Uani 1 1 d .
H3_3 H 1.5338 0.0295 0.7072 0.038 Uiso 1 1 calc R
C4_3 C 1.4722(2) 0.1478(3) 0.65781(11) 0.0329(6) Uani 1 1 d .
H4_3 H 1.5476 0.1638 0.6381 0.039 Uiso 1 1 calc R
C5_3 C 1.3703(2) 0.2032(3) 0.64645(11) 0.0304(6) Uani 1 1 d .
H5_3 H 1.3756 0.2595 0.6192 0.036 Uiso 1 1 calc R
C6_3 C 1.2592(2) 0.1776(2) 0.67463(10) 0.0250(5) Uani 1 1 d .
H6_3 H 1.1902 0.2178 0.6661 0.030 Uiso 1 1 calc R
C1_4 C 1.1756(2) 0.0992(2) 0.86437(9) 0.0187(5) Uani 1 1 d .
C2_4 C 1.3073(2) 0.1068(2) 0.88530(10) 0.0220(5) Uani 1 1 d .
H2_4 H 1.3472 0.0418 0.8652 0.026 Uiso 1 1 calc R
C3_4 C 1.3811(2) 0.2066(2) 0.93452(10) 0.0261(5) Uani 1 1 d .
H3_4 H 1.4703 0.2090 0.9477 0.031 Uiso 1 1 calc R
C4_4 C 1.3262(2) 0.3020(2) 0.96426(11) 0.0279(5) Uani 1 1 d .
H4_4 H 1.3765 0.3702 0.9982 0.033 Uiso 1 1 calc R
C5_4 C 1.1970(2) 0.2978(2) 0.94428(10) 0.0270(5) Uani 1 1 d .
H5_4 H 1.1586 0.3643 0.9643 0.032 Uiso 1 1 calc R
C6_4 C 1.1224(2) 0.1978(2) 0.89532(10) 0.0216(5) Uani 1 1 d .
H6_4 H 1.0333 0.1963 0.8826 0.026 Uiso 1 1 calc R
C1_5 C 0.8646(2) -0.0405(2) 0.85220(10) 0.0188(5) Uani 1 1 d .
C2_5 C 0.9100(2) -0.0537(2) 0.90942(10) 0.0243(5) Uani 1 1 d .
H2_5 H 0.9969 -0.0633 0.9179 0.029 Uiso 1 1 calc R
C3_5 C 0.8299(2) -0.0530(2) 0.95414(11) 0.0276(5) Uani 1 1 d .
H3_5 H 0.8620 -0.0640 0.9924 0.033 Uiso 1 1 calc R
C4_5 C 0.7045(2) -0.0365(2) 0.94361(11) 0.0295(6) Uani 1 1 d .
H4_5 H 0.6504 -0.0356 0.9745 0.035 Uiso 1 1 calc R
C5_5 C 0.6582(2) -0.0213(2) 0.88775(11) 0.0281(5) Uani 1 1 d .
H5_5 H 0.5721 -0.0091 0.8801 0.034 Uiso 1 1 calc R
C6_5 C 0.7374(2) -0.0237(2) 0.84285(10) 0.0251(5) Uani 1 1 d .
H6_5 H 0.7041 -0.0135 0.8046 0.030 Uiso 1 1 calc R
C1_6 C 0.7610(2) -0.2006(2) 0.72160(10) 0.0200(5) Uani 1 1 d .
C2_6 C 0.6635(2) -0.1890(2) 0.67925(10) 0.0231(5) Uani 1 1 d .
H2_6 H 0.6794 -0.1136 0.6623 0.028 Uiso 1 1 calc R
C3_6 C 0.5429(2) -0.2858(2) 0.66113(11) 0.0282(5) Uani 1 1 d .
H3_6 H 0.4759 -0.2743 0.6334 0.034 Uiso 1 1 calc R
C4_6 C 0.5206(2) -0.3985(2) 0.68350(11) 0.0311(6) Uani 1 1 d .
H4_6 H 0.4379 -0.4642 0.6715 0.037 Uiso 1 1 calc R
C5_6 C 0.6187(3) -0.4155(2) 0.72330(11) 0.0322(6) Uani 1 1 d .
H5_6 H 0.6053 -0.4951 0.7372 0.039 Uiso 1 1 calc R
C6_6 C 0.7372(2) -0.3161(2) 0.74306(11) 0.0254(5) Uani 1 1 d .
H6_6 H 0.8031 -0.3271 0.7716 0.030 Uiso 1 1 calc R
C1_7 C 0.9488(2) -0.1140(2) 0.63743(10) 0.0194(5) Uani 1 1 d .
C2_7 C 0.9536(2) -0.0117(2) 0.60769(10) 0.0242(5) Uani 1 1 d .
H2_7 H 0.9957 0.0781 0.6293 0.029 Uiso 1 1 calc R
C3_7 C 0.8990(3) -0.0371(2) 0.54793(11) 0.0302(6) Uani 1 1 d .
H3_7 H 0.9033 0.0349 0.5291 0.036 Uiso 1 1 calc R
C4_7 C 0.8381(3) -0.1663(3) 0.51522(11) 0.0319(6) Uani 1 1 d .
H4_7 H 0.8008 -0.1840 0.4738 0.038 Uiso 1 1 calc R
C5_7 C 0.8320(2) -0.2697(2) 0.54343(11) 0.0277(5) Uani 1 1 d .
H5_7 H 0.7908 -0.3593 0.5213 0.033 Uiso 1 1 calc R
C6_7 C 0.8852(2) -0.2438(2) 0.60343(10) 0.0217(5) Uani 1 1 d .
H6_7 H 0.8784 -0.3161 0.6223 0.026 Uiso 1 1 calc R
C1_8 C 1.1074(2) -0.2928(2) 0.68174(10) 0.0195(5) Uani 1 1 d .
C2_8 C 1.1702(2) -0.2855(2) 0.63134(10) 0.0255(5) Uani 1 1 d .
H2_8 H 1.2021 -0.2011 0.6226 0.031 Uiso 1 1 calc R
C3_8 C 1.1865(2) -0.3987(2) 0.59408(11) 0.0312(6) Uani 1 1 d .
H3_8 H 1.2290 -0.3923 0.5597 0.037 Uiso 1 1 calc R
C4_8 C 1.1410(3) -0.5229(2) 0.60650(11) 0.0332(6) Uani 1 1 d .
H4_8 H 1.1530 -0.6011 0.5809 0.040 Uiso 1 1 calc R
C5_8 C 1.0787(3) -0.5314(2) 0.65595(11) 0.0300(6) Uani 1 1 d .
H5_8 H 1.0477 -0.6159 0.6646 0.036 Uiso 1 1 calc R
C6_8 C 1.0608(2) -0.4178(2) 0.69320(10) 0.0225(5) Uani 1 1 d .
H6_8 H 1.0163 -0.4251 0.7269 0.027 Uiso 1 1 calc R
C1_9 C 1.2196(2) -0.1909(2) 0.81728(10) 0.0197(5) Uani 1 1 d .
C2_9 C 1.3222(2) -0.2399(2) 0.79593(10) 0.0220(5) Uani 1 1 d .
H2_9 H 1.3393 -0.2373 0.7562 0.026 Uiso 1 1 calc R
C3_9 C 1.3996(2) -0.2922(2) 0.83102(11) 0.0262(5) Uani 1 1 d .
H3_9 H 1.4695 -0.3241 0.8154 0.031 Uiso 1 1 calc R
C4_9 C 1.3766(2) -0.2988(2) 0.88907(11) 0.0283(5) Uani 1 1 d .
H4_9 H 1.4309 -0.3336 0.9135 0.034 Uiso 1 1 calc R
C5_9 C 1.2740(3) -0.2540(2) 0.91058(11) 0.0289(6) Uani 1 1 d .
H5_9 H 1.2562 -0.2591 0.9500 0.035 Uiso 1 1 calc R
C6_9 C 1.1964(2) -0.2015(2) 0.87518(10) 0.0248(5) Uani 1 1 d .
H6_9 H 1.1252 -0.1719 0.8908 0.030 Uiso 1 1 calc R
C1_10 C 0.8961(3) 0.4687(4) 0.92337(13) 0.0533(9) Uani 1 1 d .
H1_10 H 0.9813 0.4784 0.9447 0.064 Uiso 1 1 calc R
C2_10 C 0.8631(3) 0.5777(3) 0.90949(12) 0.0436(7) Uani 1 1 d .
H2_10 H 0.9259 0.6627 0.9211 0.052 Uiso 1 1 calc R
C3_10 C 0.7423(3) 0.5647(3) 0.87945(14) 0.0471(8) Uani 1 1 d .
H3_10 H 0.7192 0.6407 0.8707 0.056 Uiso 1 1 calc R
C4_10 C 0.6531(3) 0.4418(4) 0.86159(17) 0.0635(10) Uani 1 1 d .
H4_10 H 0.5683 0.4327 0.8399 0.076 Uiso 1 1 calc R
C5_10 C 0.6842(4) 0.3322(4) 0.87442(18) 0.0661(10) Uani 1 1 d .
H5_10 H 0.6216 0.2472 0.8611 0.079 Uiso 1 1 calc R
C6_10 C 0.8039(4) 0.3436(4) 0.90606(15) 0.0573(9) Uani 1 1 d .
H6_10 H 0.8246 0.2679 0.9163 0.069 Uiso 1 1 calc R
C1_11 C 0.4725(3) -0.3015(4) 0.49097(17) 0.0574(9) Uani 1 1 d .
H1_11 H 0.5538 -0.3191 0.5038 0.069 Uiso 1 1 calc R
C2_11 C 0.4480(3) -0.1822(3) 0.51658(15) 0.0519(9) Uani 1 1 d .
H2_11 H 0.5124 -0.1170 0.5471 0.062 Uiso 1 1 calc R
C3_11 C 0.3326(3) -0.1570(3) 0.49851(16) 0.0556(9) Uani 1 1 d .
H3_11 H 0.3148 -0.0747 0.5163 0.067 Uiso 1 1 calc R
C4_11 C 0.2403(3) -0.2530(3) 0.45357(17) 0.0623(10) Uani 1 1 d .
H4_11 H 0.1589 -0.2362 0.4402 0.075 Uiso 1 1 calc R
C5_11 C 0.2654(4) -0.3702(3) 0.42870(15) 0.0549(9) Uani 1 1 d .
H5_11 H 0.2014 -0.4354 0.3981 0.066 Uiso 1 1 calc R
C6_11 C 0.3797(4) -0.3958(3) 0.44665(14) 0.0519(8) Uani 1 1 d .
H6_11 H 0.3965 -0.4786 0.4289 0.062 Uiso 1 1 calc R

loop_
_atom_site_aniso_label
_atom_site_aniso_U_11
_atom_site_aniso_U_22
_atom_site_aniso_U_33
_atom_site_aniso_U_23
_atom_site_aniso_U_13
_atom_site_aniso_U_12
B1_1 0.0176(12) 0.0155(12) 0.0213(12) 0.0056(10) 0.0029(10) 0.0015(10)
C2_1 0.0166(11) 0.0158(10) 0.0223(11) 0.0076(9) 0.0055(9) -0.0003(9)
C3_1 0.0187(11) 0.0118(10) 0.0265(12) 0.0084(9) 0.0070(9) 0.0031(9)
C4_1 0.0160(11) 0.0158(10) 0.0263(12) 0.0092(9) 0.0069(9) 0.0046(9)
C5_1 0.0151(11) 0.0153(10) 0.0232(11) 0.0071(9) 0.0060(8) 0.0008(8)
C6_1 0.0155(11) 0.0160(10) 0.0251(11) 0.0099(9) 0.0074(9) -0.0019(9)
C7_1 0.0139(11) 0.0142(10) 0.0269(12) 0.0082(9) 0.0080(9) -0.0016(8)
C1_2 0.0202(11) 0.0157(10) 0.0206(11) 0.0089(9) 0.0068(9) 0.0005(9)
N2_2 0.0198(10) 0.0150(9) 0.0251(10) 0.0083(7) 0.0052(8) 0.0006(8)
C3_2 0.0281(13) 0.0154(11) 0.0262(12) 0.0061(9) 0.0061(10) 0.0017(10)
C4_2 0.0261(13) 0.0171(11) 0.0316(13) 0.0106(9) 0.0101(10) 0.0076(10)
N5_2 0.0189(10) 0.0162(9) 0.0270(10) 0.0099(8) 0.0081(8) 0.0035(8)
C6_2 0.0217(12) 0.0175(11) 0.0297(12) 0.0090(9) 0.0031(9) -0.0025(9)
C7_2 0.0196(12) 0.0218(12) 0.0367(14) 0.0093(10) 0.0011(10) 0.0016(10)
C1_3 0.0204(12) 0.0134(10) 0.0215(11) 0.0034(8) 0.0043(9) -0.0007(9)
C2_3 0.0190(12) 0.0168(11) 0.0345(13) 0.0097(10) 0.0060(9) -0.0005(9)
C3_3 0.0189(12) 0.0265(13) 0.0488(16) 0.0093(11) 0.0089(11) 0.0039(10)
C4_3 0.0219(13) 0.0360(14) 0.0376(14) 0.0094(11) 0.0131(11) -0.0021(11)
C5_3 0.0253(13) 0.0344(14) 0.0303(13) 0.0149(11) 0.0088(10) -0.0022(11)
C6_3 0.0202(12) 0.0255(12) 0.0288(12) 0.0093(10) 0.0048(9) 0.0021(10)
C1_4 0.0212(11) 0.0167(11) 0.0194(11) 0.0101(9) 0.0066(9) 0.0011(9)
C2_4 0.0213(12) 0.0180(11) 0.0273(12) 0.0087(9) 0.0058(9) 0.0026(9)
C3_4 0.0209(12) 0.0271(12) 0.0280(12) 0.0123(10) 0.0012(9) -0.0020(10)
C4_4 0.0294(13) 0.0223(12) 0.0254(12) 0.0046(10) 0.0018(10) -0.0037(10)
C5_4 0.0335(14) 0.0184(11) 0.0283(13) 0.0054(10) 0.0105(10) 0.0035(10)
C6_4 0.0214(12) 0.0189(11) 0.0246(12) 0.0093(9) 0.0077(9) 0.0002(9)
C1_5 0.0188(11) 0.0110(10) 0.0256(11) 0.0050(8) 0.0064(9) 0.0001(8)
C2_5 0.0230(12) 0.0228(12) 0.0279(12) 0.0093(10) 0.0065(10) 0.0039(10)
C3_5 0.0314(14) 0.0280(13) 0.0239(12) 0.0102(10) 0.0089(10) 0.0034(11)
C4_5 0.0294(14) 0.0243(12) 0.0314(13) 0.0058(10) 0.0169(10) -0.0029(10)
C5_5 0.0170(12) 0.0275(13) 0.0354(14) 0.0034(10) 0.0069(10) 0.0006(10)
C6_5 0.0240(13) 0.0243(12) 0.0250(12) 0.0066(10) 0.0048(9) 0.0022(10)
C1_6 0.0187(11) 0.0161(11) 0.0235(11) 0.0036(9) 0.0086(9) 0.0001(9)
C2_6 0.0197(12) 0.0207(11) 0.0268(12) 0.0057(9) 0.0055(9) 0.0006(9)
C3_6 0.0195(12) 0.0313(13) 0.0281(13) 0.0021(10) 0.0029(10) 0.0009(10)
C4_6 0.0228(13) 0.0287(13) 0.0328(14) 0.0033(11) 0.0076(10) -0.0080(10)
C5_6 0.0316(14) 0.0214(12) 0.0393(14) 0.0109(11) 0.0089(11) -0.0058(11)
C6_6 0.0212(12) 0.0227(12) 0.0304(13) 0.0086(10) 0.0055(10) -0.0002(10)
C1_7 0.0164(11) 0.0186(11) 0.0241(11) 0.0064(9) 0.0076(9) 0.0037(9)
C2_7 0.0257(12) 0.0194(11) 0.0264(12) 0.0073(9) 0.0051(10) 0.0021(10)
C3_7 0.0352(14) 0.0276(13) 0.0306(13) 0.0139(11) 0.0057(11) 0.0071(11)
C4_7 0.0372(15) 0.0349(14) 0.0212(12) 0.0065(10) 0.0011(10) 0.0068(12)
C5_7 0.0274(13) 0.0253(12) 0.0265(12) 0.0034(10) 0.0039(10) 0.0025(10)
C6_7 0.0190(11) 0.0190(11) 0.0276(12) 0.0082(9) 0.0068(9) 0.0022(9)
C1_8 0.0153(11) 0.0184(11) 0.0245(11) 0.0064(9) 0.0019(9) 0.0036(9)
C2_8 0.0235(12) 0.0221(12) 0.0284(12) 0.0069(10) 0.0076(10) -0.0007(10)
C3_8 0.0300(14) 0.0314(14) 0.0303(13) 0.0033(11) 0.0112(11) 0.0059(11)
C4_8 0.0396(15) 0.0248(13) 0.0327(14) -0.0009(10) 0.0064(11) 0.0108(11)
C5_8 0.0364(15) 0.0178(11) 0.0348(14) 0.0057(10) 0.0057(11) 0.0061(10)
C6_8 0.0240(12) 0.0176(11) 0.0258(12) 0.0071(9) 0.0033(9) 0.0044(9)
C1_9 0.0181(11) 0.0108(10) 0.0262(12) 0.0040(9) 0.0015(9) -0.0021(9)
C2_9 0.0188(11) 0.0139(10) 0.0307(12) 0.0053(9) 0.0028(9) 0.0001(9)
C3_9 0.0192(12) 0.0167(11) 0.0403(14) 0.0068(10) 0.0025(10) 0.0010(9)
C4_9 0.0268(13) 0.0175(11) 0.0369(14) 0.0081(10) -0.0065(10) 0.0022(10)
C5_9 0.0383(15) 0.0206(12) 0.0274(13) 0.0089(10) 0.0028(11) 0.0053(11)
C6_9 0.0284(13) 0.0191(11) 0.0290(12) 0.0074(10) 0.0077(10) 0.0078(10)
C1_10 0.055(2) 0.081(3) 0.0287(15) 0.0034(15) 0.0058(14) 0.0354(19)
C2_10 0.0482(18) 0.0431(17) 0.0377(16) 0.0043(13) 0.0174(13) 0.0095(14)
C3_10 0.0499(19) 0.0545(19) 0.0528(18) 0.0292(15) 0.0258(15) 0.0226(16)
C4_10 0.0293(17) 0.087(3) 0.082(3) 0.034(2) 0.0159(16) 0.0159(18)
C5_10 0.049(2) 0.062(2) 0.097(3) 0.036(2) 0.040(2) 0.0051(18)
C6_10 0.082(3) 0.057(2) 0.060(2) 0.0349(17) 0.0422(19) 0.038(2)
C1_11 0.0330(17) 0.075(2) 0.083(2) 0.050(2) 0.0256(17) 0.0148(17)
C2_11 0.0500(19) 0.0417(18) 0.0541(19) 0.0258(15) -0.0071(15) -0.0134(15)
C3_11 0.060(2) 0.0275(15) 0.071(2) 0.0083(15) -0.0027(17) 0.0045(15)
C4_11 0.052(2) 0.0350(17) 0.091(3) 0.0104(17) -0.0190(18) 0.0106(15)
C5_11 0.069(2) 0.0303(16) 0.055(2) 0.0102(14) -0.0087(17) 0.0020(15)
C6_11 0.073(2) 0.0425(17) 0.0498(18) 0.0201(15) 0.0312(17) 0.0161(17)

loop_
_atom_type_symbol
_atom_type_description
_atom_type_scat_dispersion_real
_atom_type_scat_dispersion_imag
_atom_type_scat_source
C C 0.0033 0.0016 'International Tables Vol C Tables 4.2.6.8 and 6.1.1.4'
H H 0.0000 0.0000 'International Tables Vol C Tables 4.2.6.8 and 6.1.1.4'
B B 0.0013 0.0007 'International Tables Vol C Tables 4.2.6.8 and 6.1.1.4'
N N 0.0061 0.0033 'International Tables Vol C Tables 4.2.6.8 and 6.1.1.4'

loop_
_geom_angle_atom_site_label_1
_geom_angle_atom_site_label_2
_geom_angle_atom_site_label_3
_geom_angle
C1_3 B1_1 C1_2 106.61(17)
C1_3 B1_1 C5_1 111.51(18)
C1_2 B1_1 C5_1 123.56(19)
C1_3 B1_1 C2_1 120.99(18)
C1_2 B1_1 C2_1 106.66(17)
C5_1 B1_1 C2_1 87.58(15)
C1_4 C2_1 C7_1 119.85(19)
C1_4 C2_1 C3_1 118.63(18)
C7_1 C2_1 C3_1 105.34(16)
C1_4 C2_1 B1_1 114.14(17)
C7_1 C2_1 B1_1 96.46(16)
C3_1 C2_1 B1_1 98.29(16)
C4_1 C3_1 C1_5 123.4(2)
C4_1 C3_1 C2_1 108.77(18)
C1_5 C3_1 C2_1 127.57(19)
C3_1 C4_1 C1_6 125.77(19)
C3_1 C4_1 C5_1 110.09(19)
C1_6 C4_1 C5_1 121.97(18)
C1_7 C5_1 C4_1 113.31(18)
C1_7 C5_1 C6_1 116.58(18)
C4_1 C5_1 C6_1 102.87(16)
C1_7 C5_1 B1_1 123.16(17)
C4_1 C5_1 B1_1 101.47(17)
C6_1 C5_1 B1_1 96.24(17)
C7_1 C6_1 C1_8 125.6(2)
C7_1 C6_1 C5_1 109.86(19)
C1_8 C6_1 C5_1 124.54(19)
C6_1 C7_1 C1_9 125.9(2)
C6_1 C7_1 C2_1 108.83(19)
C1_9 C7_1 C2_1 125.26(19)
N5_2 C1_2 N2_2 103.77(18)
N5_2 C1_2 B1_1 133.92(19)
N2_2 C1_2 B1_1 121.76(19)
C1_2 N2_2 C3_2 110.68(19)
C1_2 N2_2 C6_2 128.76(19)
C3_2 N2_2 C6_2 120.56(18)
C4_2 C3_2 N2_2 107.6(2)
C4_2 C3_2 H3_2 126.2
N2_2 C3_2 H3_2 126.2
C3_2 C4_2 N5_2 106.5(2)
C3_2 C4_2 H4_2 126.7
N5_2 C4_2 H4_2 126.7
C1_2 N5_2 C4_2 111.42(19)
C1_2 N5_2 C7_2 128.39(19)
C4_2 N5_2 C7_2 120.04(19)
N2_2 C6_2 H6A_2 109.5
N2_2 C6_2 H6B_2 109.5
H6A_2 C6_2 H6B_2 109.5
N2_2 C6_2 H6C_2 109.5
H6A_2 C6_2 H6C_2 109.5
H6B_2 C6_2 H6C_2 109.5
N5_2 C7_2 H7A_2 109.5
N5_2 C7_2 H7B_2 109.5
H7A_2 C7_2 H7B_2 109.5
N5_2 C7_2 H7C_2 109.5
H7A_2 C7_2 H7C_2 109.5
H7B_2 C7_2 H7C_2 109.5
C2_3 C1_3 C6_3 114.8(2)
C2_3 C1_3 B1_1 125.92(19)
C6_3 C1_3 B1_1 119.24(19)
C1_3 C2_3 C3_3 123.1(2)
C1_3 C2_3 H2_3 118.4
C3_3 C2_3 H2_3 118.4
C4_3 C3_3 C2_3 120.0(2)
C4_3 C3_3 H3_3 120.0
C2_3 C3_3 H3_3 120.0
C5_3 C4_3 C3_3 118.9(2)
C5_3 C4_3 H4_3 120.6
C3_3 C4_3 H4_3 120.6
C4_3 C5_3 C6_3 120.3(2)
C4_3 C5_3 H5_3 119.8
C6_3 C5_3 H5_3 119.8
C5_3 C6_3 C1_3 122.8(2)
C5_3 C6_3 H6_3 118.6
C1_3 C6_3 H6_3 118.6
C6_4 C1_4 C2_4 116.6(2)
C6_4 C1_4 C2_1 120.0(2)
C2_4 C1_4 C2_1 123.0(2)
C3_4 C2_4 C1_4 121.8(2)
C3_4 C2_4 H2_4 119.1
C1_4 C2_4 H2_4 119.1
C4_4 C3_4 C2_4 120.3(2)
C4_4 C3_4 H3_4 119.8
C2_4 C3_4 H3_4 119.8
C3_4 C4_4 C5_4 119.1(2)
C3_4 C4_4 H4_4 120.4
C5_4 C4_4 H4_4 120.4
C4_4 C5_4 C6_4 120.8(2)
C4_4 C5_4 H5_4 119.6
C6_4 C5_4 H5_4 119.6
C5_4 C6_4 C1_4 121.3(2)
C5_4 C6_4 H6_4 119.3
C1_4 C6_4 H6_4 119.3
C6_5 C1_5 C2_5 117.0(2)
C6_5 C1_5 C3_1 119.7(2)
C2_5 C1_5 C3_1 123.3(2)
C3_5 C2_5 C1_5 121.0(2)
C3_5 C2_5 H2_5 119.5
C1_5 C2_5 H2_5 119.5
C4_5 C3_5 C2_5 120.8(2)
C4_5 C3_5 H3_5 119.6
C2_5 C3_5 H3_5 119.6
C3_5 C4_5 C5_5 119.3(2)
C3_5 C4_5 H4_5 120.4
C5_5 C4_5 H4_5 120.4
C4_5 C5_5 C6_5 120.0(2)
C4_5 C5_5 H5_5 120.0
C6_5 C5_5 H5_5 120.0
C5_5 C6_5 C1_5 122.0(2)
C5_5 C6_5 H6_5 119.0
C1_5 C6_5 H6_5 119.0
C2_6 C1_6 C6_6 117.9(2)
C2_6 C1_6 C4_1 125.1(2)
C6_6 C1_6 C4_1 117.0(2)
C1_6 C2_6 C3_6 121.2(2)
C1_6 C2_6 H2_6 119.4
C3_6 C2_6 H2_6 119.4
C4_6 C3_6 C2_6 120.0(2)
C4_6 C3_6 H3_6 120.0
C2_6 C3_6 H3_6 120.0
C3_6 C4_6 C5_6 119.8(2)
C3_6 C4_6 H4_6 120.1
C5_6 C4_6 H4_6 120.1
C4_6 C5_6 C6_6 120.0(2)
C4_6 C5_6 H5_6 120.0
C6_6 C5_6 H5_6 120.0
C5_6 C6_6 C1_6 121.0(2)
C5_6 C6_6 H6_6 119.5
C1_6 C6_6 H6_6 119.5
C2_7 C1_7 C6_7 116.6(2)
C2_7 C1_7 C5_1 121.38(19)
C6_7 C1_7 C5_1 121.95(19)
C3_7 C2_7 C1_7 121.8(2)
C3_7 C2_7 H2_7 119.1
C1_7 C2_7 H2_7 119.1
C2_7 C3_7 C4_7 120.4(2)
C2_7 C3_7 H3_7 119.8
C4_7 C3_7 H3_7 119.8
C3_7 C4_7 C5_7 119.1(2)
C3_7 C4_7 H4_7 120.5
C5_7 C4_7 H4_7 120.5
C6_7 C5_7 C4_7 120.4(2)
C6_7 C5_7 H5_7 119.8
C4_7 C5_7 H5_7 119.8
C5_7 C6_7 C1_7 121.7(2)
C5_7 C6_7 H6_7 119.1
C1_7 C6_7 H6_7 119.1
C6_8 C1_8 C2_8 118.4(2)
C6_8 C1_8 C6_1 119.64(19)
C2_8 C1_8 C6_1 122.0(2)
C3_8 C2_8 C1_8 120.8(2)
C3_8 C2_8 H2_8 119.6
C1_8 C2_8 H2_8 119.6
C2_8 C3_8 C4_8 120.2(2)
C2_8 C3_8 H3_8 119.9
C4_8 C3_8 H3_8 119.9
C5_8 C4_8 C3_8 119.5(2)
C5_8 C4_8 H4_8 120.2
C3_8 C4_8 H4_8 120.2
C4_8 C5_8 C6_8 120.4(2)
C4_8 C5_8 H5_8 119.8
C6_8 C5_8 H5_8 119.8
C5_8 C6_8 C1_8 120.6(2)
C5_8 C6_8 H6_8 119.7
C1_8 C6_8 H6_8 119.7
C2_9 C1_9 C6_9 116.6(2)
C2_9 C1_9 C7_1 122.6(2)
C6_9 C1_9 C7_1 120.8(2)
C3_9 C2_9 C1_9 121.6(2)
C3_9 C2_9 H2_9 119.2
C1_9 C2_9 H2_9 119.2
C2_9 C3_9 C4_9 120.7(2)
C2_9 C3_9 H3_9 119.7
C4_9 C3_9 H3_9 119.7
C5_9 C4_9 C3_9 118.8(2)
C5_9 C4_9 H4_9 120.6
C3_9 C4_9 H4_9 120.6
C4_9 C5_9 C6_9 120.3(2)
C4_9 C5_9 H5_9 119.8
C6_9 C5_9 H5_9 119.8
C5_9 C6_9 C1_9 121.9(2)
C5_9 C6_9 H6_9 119.0
C1_9 C6_9 H6_9 119.0
C2_10 C1_10 C6_10 119.8(3)
C2_10 C1_10 H1_10 120.1
C6_10 C1_10 H1_10 120.1
C3_10 C2_10 C1_10 120.4(3)
C3_10 C2_10 H2_10 119.8
C1_10 C2_10 H2_10 119.8
C2_10 C3_10 C4_10 119.7(3)
C2_10 C3_10 H3_10 120.1
C4_10 C3_10 H3_10 120.1
C5_10 C4_10 C3_10 120.8(3)
C5_10 C4_10 H4_10 119.6
C3_10 C4_10 H4_10 119.6
C6_10 C5_10 C4_10 120.5(4)
C6_10 C5_10 H5_10 119.8
C4_10 C5_10 H5_10 119.8
C5_10 C6_10 C1_10 118.8(3)
C5_10 C6_10 H6_10 120.6
C1_10 C6_10 H6_10 120.6
C2_11 C1_11 C6_11 120.1(3)
C2_11 C1_11 H1_11 120.0
C6_11 C1_11 H1_11 120.0
C3_11 C2_11 C1_11 120.1(3)
C3_11 C2_11 H2_11 120.0
C1_11 C2_11 H2_11 120.0
C2_11 C3_11 C4_11 119.1(3)
C2_11 C3_11 H3_11 120.5
C4_11 C3_11 H3_11 120.5
C5_11 C4_11 C3_11 120.3(3)
C5_11 C4_11 H4_11 119.8
C3_11 C4_11 H4_11 119.8
C6_11 C5_11 C4_11 120.8(3)
C6_11 C5_11 H5_11 119.6
C4_11 C5_11 H5_11 119.6
C5_11 C6_11 C1_11 119.6(3)
C5_11 C6_11 H6_11 120.2
C1_11 C6_11 H6_11 120.2

loop_
_geom_bond_atom_site_label_1
_geom_bond_atom_site_label_2
_geom_bond_distance
B1_1 C1_3 1.643(3)
B1_1 C1_2 1.654(3)
B1_1 C5_1 1.682(3)
B1_1 C2_1 1.743(3)
C2_1 C1_4 1.500(3)
C2_1 C7_1 1.547(3)
C2_1 C3_1 1.553(3)
C3_1 C4_1 1.333(3)
C3_1 C1_5 1.487(3)
C4_1 C1_6 1.497(3)
C4_1 C5_1 1.547(3)
C5_1 C1_7 1.510(3)
C5_1 C6_1 1.548(3)
C6_1 C7_1 1.344(3)
C6_1 C1_8 1.473(3)
C7_1 C1_9 1.483(3)
C1_2 N5_2 1.353(3)
C1_2 N2_2 1.365(3)
N2_2 C3_2 1.364(3)
N2_2 C6_2 1.463(3)
C3_2 C4_2 1.336(3)
C3_2 H3_2 0.9500
C4_2 N5_2 1.371(3)
C4_2 H4_2 0.9500
N5_2 C7_2 1.455(3)
C6_2 H6A_2 0.9800
C6_2 H6B_2 0.9800
C6_2 H6C_2 0.9800
C7_2 H7A_2 0.9800
C7_2 H7B_2 0.9800
C7_2 H7C_2 0.9800
C1_3 C2_3 1.387(3)
C1_3 C6_3 1.402(3)
C2_3 C3_3 1.392(3)
C2_3 H2_3 0.9500
C3_3 C4_3 1.382(4)
C3_3 H3_3 0.9500
C4_3 C5_3 1.369(4)
C4_3 H4_3 0.9500
C5_3 C6_3 1.390(3)
C5_3 H5_3 0.9500
C6_3 H6_3 0.9500
C1_4 C6_4 1.394(3)
C1_4 C2_4 1.400(3)
C2_4 C3_4 1.385(3)
C2_4 H2_4 0.9500
C3_4 C4_4 1.371(4)
C3_4 H3_4 0.9500
C4_4 C5_4 1.379(4)
C4_4 H4_4 0.9500
C5_4 C6_4 1.386(3)
C5_4 H5_4 0.9500
C6_4 H6_4 0.9500
C1_5 C6_5 1.394(3)
C1_5 C2_5 1.397(3)
C2_5 C3_5 1.389(3)
C2_5 H2_5 0.9500
C3_5 C4_5 1.377(4)
C3_5 H3_5 0.9500
C4_5 C5_5 1.380(4)
C4_5 H4_5 0.9500
C5_5 C6_5 1.386(3)
C5_5 H5_5 0.9500
C6_5 H6_5 0.9500
C1_6 C2_6 1.387(3)
C1_6 C6_6 1.395(3)
C2_6 C3_6 1.392(3)
C2_6 H2_6 0.9500
C3_6 C4_6 1.379(4)
C3_6 H3_6 0.9500
C4_6 C5_6 1.380(4)
C4_6 H4_6 0.9500
C5_6 C6_6 1.391(3)
C5_6 H5_6 0.9500
C6_6 H6_6 0.9500
C1_7 C2_7 1.395(3)
C1_7 C6_7 1.397(3)
C2_7 C3_7 1.374(3)
C2_7 H2_7 0.9500
C3_7 C4_7 1.378(4)
C3_7 H3_7 0.9500
C4_7 C5_7 1.381(4)
C4_7 H4_7 0.9500
C5_7 C6_7 1.375(3)
C5_7 H5_7 0.9500
C6_7 H6_7 0.9500
C1_8 C6_8 1.392(3)
C1_8 C2_8 1.393(3)
C2_8 C3_8 1.373(3)
C2_8 H2_8 0.9500
C3_8 C4_8 1.392(4)
C3_8 H3_8 0.9500
C4_8 C5_8 1.372(4)
C4_8 H4_8 0.9500
C5_8 C6_8 1.382(3)
C5_8 H5_8 0.9500
C6_8 H6_8 0.9500
C1_9 C2_9 1.392(3)
C1_9 C6_9 1.395(3)
C2_9 C3_9 1.376(3)
C2_9 H2_9 0.9500
C3_9 C4_9 1.388(4)
C3_9 H3_9 0.9500
C4_9 C5_9 1.370(4)
C4_9 H4_9 0.9500
C5_9 C6_9 1.384(3)
C5_9 H5_9 0.9500
C6_9 H6_9 0.9500
C1_10 C2_10 1.372(4)
C1_10 C6_10 1.397(5)
C1_10 H1_10 0.9500
C2_10 C3_10 1.347(4)
C2_10 H2_10 0.9500
C3_10 C4_10 1.366(5)
C3_10 H3_10 0.9500
C4_10 C5_10 1.362(5)
C4_10 H4_10 0.9500
C5_10 C6_10 1.355(5)
C5_10 H5_10 0.9500
C6_10 H6_10 0.9500
C1_11 C2_11 1.370(5)
C1_11 C6_11 1.375(5)
C1_11 H1_11 0.9500
C2_11 C3_11 1.350(5)
C2_11 H2_11 0.9500
C3_11 C4_11 1.387(4)
C3_11 H3_11 0.9500
C4_11 C5_11 1.349(5)
C4_11 H4_11 0.9500
C5_11 C6_11 1.339(5)
C5_11 H5_11 0.9500
C6_11 H6_11 0.9500

loop_
_geom_torsion_atom_site_label_1
_geom_torsion_atom_site_label_2
_geom_torsion_atom_site_label_3
_geom_torsion_atom_site_label_4
_geom_torsion
C1_3 B1_1 C2_1 C1_4 67.9(3)
C1_2 B1_1 C2_1 C1_4 -54.0(2)
C5_1 B1_1 C2_1 C1_4 -178.37(18)
C1_3 B1_1 C2_1 C7_1 -58.9(2)
C1_2 B1_1 C2_1 C7_1 179.20(16)
C5_1 B1_1 C2_1 C7_1 54.80(16)
C1_3 B1_1 C2_1 C3_1 -165.54(18)
C1_2 B1_1 C2_1 C3_1 72.61(19)
C5_1 B1_1 C2_1 C3_1 -51.79(17)
C1_4 C2_1 C3_1 C4_1 164.15(19)
C7_1 C2_1 C3_1 C4_1 -58.3(2)
B1_1 C2_1 C3_1 C4_1 40.8(2)
C1_4 C2_1 C3_1 C1_5 -21.7(3)
C7_1 C2_1 C3_1 C1_5 115.8(2)
B1_1 C2_1 C3_1 C1_5 -145.1(2)
C1_5 C3_1 C4_1 C1_6 -18.1(3)
C2_1 C3_1 C4_1 C1_6 156.3(2)
C1_5 C3_1 C4_1 C5_1 178.54(18)
C2_1 C3_1 C4_1 C5_1 -7.0(2)
C3_1 C4_1 C5_1 C1_7 -165.37(18)
C1_6 C4_1 C5_1 C1_7 30.5(3)
C3_1 C4_1 C5_1 C6_1 67.9(2)
C1_6 C4_1 C5_1 C6_1 -96.2(2)
C3_1 C4_1 C5_1 B1_1 -31.3(2)
C1_6 C4_1 C5_1 B1_1 164.55(19)
C1_3 B1_1 C5_1 C1_7 -60.8(3)
C1_2 B1_1 C5_1 C1_7 68.2(3)
C2_1 B1_1 C5_1 C1_7 176.68(19)
C1_3 B1_1 C5_1 C4_1 171.24(17)
C1_2 B1_1 C5_1 C4_1 -59.7(2)
C2_1 B1_1 C5_1 C4_1 48.74(17)
C1_3 B1_1 C5_1 C6_1 66.7(2)
C1_2 B1_1 C5_1 C6_1 -164.23(19)
C2_1 B1_1 C5_1 C6_1 -55.79(16)
C1_7 C5_1 C6_1 C7_1 174.12(18)
C4_1 C5_1 C6_1 C7_1 -61.3(2)
B1_1 C5_1 C6_1 C7_1 42.1(2)
C1_7 C5_1 C6_1 C1_8 -8.3(3)
C4_1 C5_1 C6_1 C1_8 116.4(2)
B1_1 C5_1 C6_1 C1_8 -140.3(2)
C1_8 C6_1 C7_1 C1_9 -2.4(3)
C5_1 C6_1 C7_1 C1_9 175.21(18)
C1_8 C6_1 C7_1 C2_1 179.56(19)
C5_1 C6_1 C7_1 C2_1 -2.8(2)
C1_4 C2_1 C7_1 C6_1 -158.59(18)
C3_1 C2_1 C7_1 C6_1 64.5(2)
B1_1 C2_1 C7_1 C6_1 -35.9(2)
C1_4 C2_1 C7_1 C1_9 23.3(3)
C3_1 C2_1 C7_1 C1_9 -113.6(2)
B1_1 C2_1 C7_1 C1_9 145.98(19)
C1_3 B1_1 C1_2 N5_2 140.9(2)
C5_1 B1_1 C1_2 N5_2 9.8(4)
C2_1 B1_1 C1_2 N5_2 -88.6(3)
C1_3 B1_1 C1_2 N2_2 -49.2(2)
C5_1 B1_1 C1_2 N2_2 179.76(18)
C2_1 B1_1 C1_2 N2_2 81.4(2)
N5_2 C1_2 N2_2 C3_2 1.5(2)
B1_1 C1_2 N2_2 C3_2 -171.06(18)
N5_2 C1_2 N2_2 C6_2 -178.65(19)
B1_1 C1_2 N2_2 C6_2 8.8(3)
C1_2 N2_2 C3_2 C4_2 -0.9(2)
C6_2 N2_2 C3_2 C4_2 179.29(19)
N2_2 C3_2 C4_2 N5_2 -0.2(2)
N2_2 C1_2 N5_2 C4_2 -1.6(2)
B1_1 C1_2 N5_2 C4_2 169.6(2)
N2_2 C1_2 N5_2 C7_2 173.70(19)
B1_1 C1_2 N5_2 C7_2 -15.1(4)
C3_2 C4_2 N5_2 C1_2 1.2(2)
C3_2 C4_2 N5_2 C7_2 -174.60(19)
C1_2 B1_1 C1_3 C2_3 141.4(2)
C5_1 B1_1 C1_3 C2_3 -81.1(3)
C2_1 B1_1 C1_3 C2_3 19.5(3)
C1_2 B1_1 C1_3 C6_3 -40.4(3)
C5_1 B1_1 C1_3 C6_3 97.1(2)
C2_1 B1_1 C1_3 C6_3 -162.27(19)
C6_3 C1_3 C2_3 C3_3 -2.6(3)
B1_1 C1_3 C2_3 C3_3 175.7(2)
C1_3 C2_3 C3_3 C4_3 1.3(4)
C2_3 C3_3 C4_3 C5_3 0.7(4)
C3_3 C4_3 C5_3 C6_3 -1.1(4)
C4_3 C5_3 C6_3 C1_3 -0.4(4)
C2_3 C1_3 C6_3 C5_3 2.1(3)
B1_1 C1_3 C6_3 C5_3 -176.3(2)
C7_1 C2_1 C1_4 C6_4 -165.27(18)
C3_1 C2_1 C1_4 C6_4 -33.9(3)
B1_1 C2_1 C1_4 C6_4 81.2(2)
C7_1 C2_1 C1_4 C2_4 22.0(3)
C3_1 C2_1 C1_4 C2_4 153.31(19)
B1_1 C2_1 C1_4 C2_4 -91.6(2)
C6_4 C1_4 C2_4 C3_4 0.4(3)
C2_1 C1_4 C2_4 C3_4 173.39(19)
C1_4 C2_4 C3_4 C4_4 -0.2(3)
C2_4 C3_4 C4_4 C5_4 -0.4(3)
C3_4 C4_4 C5_4 C6_4 0.8(3)
C4_4 C5_4 C6_4 C1_4 -0.6(3)
C2_4 C1_4 C6_4 C5_4 0.0(3)
C2_1 C1_4 C6_4 C5_4 -173.20(19)
C4_1 C3_1 C1_5 C6_5 -36.9(3)
C2_1 C3_1 C1_5 C6_5 149.8(2)
C4_1 C3_1 C1_5 C2_5 142.9(2)
C2_1 C3_1 C1_5 C2_5 -30.5(3)
C6_5 C1_5 C2_5 C3_5 1.5(3)
C3_1 C1_5 C2_5 C3_5 -178.3(2)
C1_5 C2_5 C3_5 C4_5 -1.4(3)
C2_5 C3_5 C4_5 C5_5 0.4(4)
C3_5 C4_5 C5_5 C6_5 0.5(3)
C4_5 C5_5 C6_5 C1_5 -0.3(3)
C2_5 C1_5 C6_5 C5_5 -0.6(3)
C3_1 C1_5 C6_5 C5_5 179.1(2)
C3_1 C4_1 C1_6 C2_6 127.1(3)
C5_1 C4_1 C1_6 C2_6 -71.4(3)
C3_1 C4_1 C1_6 C6_6 -55.9(3)
C5_1 C4_1 C1_6 C6_6 105.7(2)
C6_6 C1_6 C2_6 C3_6 3.5(3)
C4_1 C1_6 C2_6 C3_6 -179.5(2)
C1_6 C2_6 C3_6 C4_6 -2.7(4)
C2_6 C3_6 C4_6 C5_6 -0.7(4)
C3_6 C4_6 C5_6 C6_6 3.2(4)
C4_6 C5_6 C6_6 C1_6 -2.3(4)
C2_6 C1_6 C6_6 C5_6 -1.0(3)
C4_1 C1_6 C6_6 C5_6 -178.3(2)
C4_1 C5_1 C1_7 C2_7 105.9(2)
C6_1 C5_1 C1_7 C2_7 -134.9(2)
B1_1 C5_1 C1_7 C2_7 -16.8(3)
C4_1 C5_1 C1_7 C6_7 -70.2(3)
C6_1 C5_1 C1_7 C6_7 48.9(3)
B1_1 C5_1 C1_7 C6_7 167.1(2)
C6_7 C1_7 C2_7 C3_7 -0.3(3)
C5_1 C1_7 C2_7 C3_7 -176.6(2)
C1_7 C2_7 C3_7 C4_7 -0.5(4)
C2_7 C3_7 C4_7 C5_7 0.4(4)
C3_7 C4_7 C5_7 C6_7 0.5(4)
C4_7 C5_7 C6_7 C1_7 -1.3(4)
C2_7 C1_7 C6_7 C5_7 1.1(3)
C5_1 C1_7 C6_7 C5_7 177.5(2)
C7_1 C6_1 C1_8 C6_8 62.0(3)
C5_1 C6_1 C1_8 C6_8 -115.2(2)
C7_1 C6_1 C1_8 C2_8 -118.2(3)
C5_1 C6_1 C1_8 C2_8 64.6(3)
C6_8 C1_8 C2_8 C3_8 -0.4(3)
C6_1 C1_8 C2_8 C3_8 179.8(2)
C1_8 C2_8 C3_8 C4_8 -0.4(4)
C2_8 C3_8 C4_8 C5_8 0.6(4)
C3_8 C4_8 C5_8 C6_8 0.1(4)
C4_8 C5_8 C6_8 C1_8 -1.0(4)
C2_8 C1_8 C6_8 C5_8 1.1(3)
C6_1 C1_8 C6_8 C5_8 -179.1(2)
C6_1 C7_1 C1_9 C2_9 45.2(3)
C2_1 C7_1 C1_9 C2_9 -137.1(2)
C6_1 C7_1 C1_9 C6_9 -136.4(2)
C2_1 C7_1 C1_9 C6_9 41.3(3)
C6_9 C1_9 C2_9 C3_9 -2.1(3)
C7_1 C1_9 C2_9 C3_9 176.38(19)
C1_9 C2_9 C3_9 C4_9 0.6(3)
C2_9 C3_9 C4_9 C5_9 0.9(3)
C3_9 C4_9 C5_9 C6_9 -0.9(3)
C4_9 C5_9 C6_9 C1_9 -0.6(4)
C2_9 C1_9 C6_9 C5_9 2.1(3)
C7_1 C1_9 C6_9 C5_9 -176.4(2)
C6_10 C1_10 C2_10 C3_10 0.2(4)
C1_10 C2_10 C3_10 C4_10 -1.4(4)
C2_10 C3_10 C4_10 C5_10 0.8(5)
C3_10 C4_10 C5_10 C6_10 1.0(5)
C4_10 C5_10 C6_10 C1_10 -2.2(5)
C2_10 C1_10 C6_10 C5_10 1.6(5)
C6_11 C1_11 C2_11 C3_11 0.2(5)
C1_11 C2_11 C3_11 C4_11 -0.5(5)
C2_11 C3_11 C4_11 C5_11 0.5(6)
C3_11 C4_11 C5_11 C6_11 -0.3(6)
C4_11 C5_11 C6_11 C1_11 0.0(5)
C2_11 C1_11 C6_11 C5_11 0.1(5)
